data_4036531
loop_
_publ_author_name
'Banerjee, Shaibal'
'Sinha, Saikat'
'Pradhan, Padmanava'
'Caruso, Alessio'
'Liebowitz, Daniel'
'Parrish, Damon'
'Rossi, Miriam'
'Zajc, Barbara'

_publ_section_title
;
 Regiospecifically Fluorinated Polycyclic Aromatic Hydrocarbons via
 Julia-Kocienski Olefination and Oxidative Photocyclization. Effect of
 Fluorine Atom Substitution on Molecular Shape.
;
_journal_issue 10
_journal_name_full 'The Journal of organic chemistry'
_journal_page_first 3983
_journal_page_last 3993
_journal_paper_doi 10.1021/acs.joc.5b02580
_journal_volume 81
_journal_year 2016
_chemical_formula_sum 'C18 H11 F'
_chemical_formula_weight 246.27
_space_group_IT_number 14
_space_group_name_Hall '-P 2ybc'
_space_group_name_H-M_alt 'P 1 21/c 1'
_symmetry_cell_setting monoclinic
_symmetry_space_group_name_H-M 'P 1 21/c 1'
_atom_sites_solution_hydrogens geom
_atom_sites_solution_primary direct
_atom_sites_solution_secondary difmap
_audit_creation_method SHELXL-97
_audit_update_record
;
2009-06-13 # Formatted by publCIF
;
_cell_angle_alpha 90.00
_cell_angle_beta 96.535(4)
_cell_angle_gamma 90.00
_cell_formula_units_Z 4
_cell_length_a 9.604(3)
_cell_length_b 8.740(2)
_cell_length_c 13.695(3)
_cell_measurement_reflns_used 1170
_cell_measurement_temperature 125(2)
_cell_measurement_theta_max 26.62
_cell_measurement_theta_min 2.77
_cell_volume 1142.1(5)
_computing_cell_refinement 'Bruker SAINT'
_computing_data_collection 'Bruker APEX2'
_computing_data_reduction 'Bruker SAINT'
_computing_molecular_graphics 'Bruker SHELXTL'
_computing_publication_material 'Bruker SHELXTL'
_computing_structure_refinement 'SHELXL-97 (Sheldrick, 1997)'
_computing_structure_solution 'SHELXS-97 (Sheldrick, 1990)'
_diffrn_ambient_temperature 125(2)
_diffrn_measured_fraction_theta_full 0.987
_diffrn_measured_fraction_theta_max 0.987
_diffrn_measurement_device_type 'Bruker APEX-II CCD'
_diffrn_measurement_method '\f and \w scans'
_diffrn_radiation_monochromator graphite
_diffrn_radiation_source 'fine-focus sealed tube'
_diffrn_radiation_type MoK\a
_diffrn_radiation_wavelength 0.71073
_diffrn_reflns_av_R_equivalents 0.1472
_diffrn_reflns_av_sigmaI/netI 0.1561
_diffrn_reflns_limit_h_max 13
_diffrn_reflns_limit_h_min -13
_diffrn_reflns_limit_k_max 12
_diffrn_reflns_limit_k_min -12
_diffrn_reflns_limit_l_max 18
_diffrn_reflns_limit_l_min -18
_diffrn_reflns_number 15145
_diffrn_reflns_theta_full 29.61
_diffrn_reflns_theta_max 29.61
_diffrn_reflns_theta_min 2.13
_diffrn_standards_number 0
_exptl_absorpt_coefficient_mu 0.093
_exptl_absorpt_correction_T_max 0.9954
_exptl_absorpt_correction_T_min 0.9815
_exptl_absorpt_correction_type empirical
_exptl_absorpt_process_details SADABS
_exptl_crystal_colour colourless
_exptl_crystal_density_diffrn 1.432
_exptl_crystal_density_method 'not measured'
_exptl_crystal_description thin
_exptl_crystal_F_000 512
_exptl_crystal_size_max 0.20
_exptl_crystal_size_mid 0.18
_exptl_crystal_size_min 0.05
_refine_diff_density_max 0.491
_refine_diff_density_min -0.532
_refine_diff_density_rms 0.156
_refine_ls_extinction_coef 0.109(11)
_refine_ls_extinction_expression Fc^*^=kFc[1+0.001xFc^2^\l^3^/sin(2\q)]^-1/4^
_refine_ls_extinction_method SHELXL
_refine_ls_goodness_of_fit_ref 0.782
_refine_ls_hydrogen_treatment refall
_refine_ls_matrix_type full
_refine_ls_number_parameters 223
_refine_ls_number_reflns 3172
_refine_ls_number_restraints 120
_refine_ls_restrained_S_all 0.766
_refine_ls_R_factor_all 0.2426
_refine_ls_R_factor_gt 0.0748
_refine_ls_shift/su_max 0.100
_refine_ls_shift/su_mean 0.005
_refine_ls_structure_factor_coef Fsqd
_refine_ls_weighting_details 'calc w=1/[\s^2^(Fo^2^)+(0.1236P)^2^+0.0000P] where P=(Fo^2^+2Fc^2^)/3'
_refine_ls_weighting_scheme calc
_refine_ls_wR_factor_gt 0.1672
_refine_ls_wR_factor_ref 0.2132
_reflns_number_gt 1110
_reflns_number_total 3172
_reflns_threshold_expression >2sigma(I)
_cod_data_source_file jo5b02580_si_003.cif
_cod_data_source_block p21c
_cod_depositor_comments
;
The following automatic conversions were performed:

data item '_symmetry_cell_setting' value 'Monoclinic' was changed to
'monoclinic' in accordance with the
/home/saulius/struct/COD-crude-data/automatic-downloads/DataCite-retrospective/ACS/depositions/lib/dictionaries/cif_core.dic
dictionary named 'cif_core.dic' version 2.4.2 last updated on
2011-04-26.

Automatic conversion script
Id: cif_fix_values 6909 2019-04-08 15:41:33Z antanas 
;
_cod_original_sg_symbol_H-M P2(1)/c
_cod_database_code 4036531

loop_
_symmetry_equiv_pos_as_xyz
'x, y, z'
'-x, y+1/2, -z+1/2'
'-x, -y, -z'
'x, -y-1/2, z-1/2'

loop_
_atom_site_label
_atom_site_type_symbol
_atom_site_fract_x
_atom_site_fract_y
_atom_site_fract_z
_atom_site_U_iso_or_equiv
_atom_site_adp_type
_atom_site_occupancy
_atom_site_symmetry_multiplicity
_atom_site_calc_flag
_atom_site_refinement_flags
_atom_site_disorder_assembly
_atom_site_disorder_group
C15 C 0.0409(3) 0.1845(3) 0.41781(19) 0.0232(6) Uani 1 1 d U A .
C18 C -0.0849(3) 0.1894(3) 0.46706(19) 0.0250(7) Uani 1 1 d U . .
C17 C -0.1987(3) 0.0940(3) 0.43273(19) 0.0245(6) Uani 1 1 d U A .
C11 C -0.1870(3) -0.0063(3) 0.3517(2) 0.0273(7) Uani 1 1 d U . .
C12 C -0.0691(3) -0.0090(3) 0.3064(2) 0.0270(7) Uani 1 1 d U A .
C16 C 0.0482(3) 0.0859(3) 0.33772(19) 0.0244(6) Uani 1 1 d U . .
C1 C 0.1897(3) -0.0157(3) 0.2078(2) 0.0270(7) Uani 1 1 d U . .
C2 C 0.3110(3) -0.0190(3) 0.1645(2) 0.0286(7) Uani 1 1 d U A .
C3 C 0.4255(3) 0.0728(3) 0.1998(2) 0.0315(7) Uani 1 1 d U . .
C4 C 0.4152(3) 0.1687(3) 0.2780(2) 0.0296(7) Uani 1 1 d U A .
C14 C 0.2902(3) 0.1745(3) 0.32286(19) 0.0248(7) Uani 1 1 d U . .
C13 C 0.1747(3) 0.0815(3) 0.28880(19) 0.0244(6) Uani 1 1 d U A .
C6 C 0.1599(3) 0.2787(3) 0.4504(2) 0.0269(7) Uani 1 1 d U . .
C5 C 0.2758(3) 0.2715(3) 0.4049(2) 0.0266(7) Uani 1 1 d U A .
C10 C -0.3214(3) 0.0956(3) 0.4804(2) 0.0291(7) Uani 1 1 d U . .
C8 C -0.2209(3) 0.2851(3) 0.5925(2) 0.0298(7) Uani 1 1 d U . .
C7 C -0.1007(3) 0.2855(3) 0.5479(2) 0.0294(7) Uani 1 1 d U A .
C9 C -0.3330(3) 0.1896(3) 0.5583(2) 0.0309(7) Uani 1 1 d U A .
F1 F 0.3860(2) 0.3598(2) 0.43693(15) 0.0340(7) Uani 0.783(4) 1 d PU A 1
F10 F -0.2859(11) -0.0752(11) 0.3260(7) 0.061(3) Uani 0.217(4) 1 d PU A 2
H2 H 0.317(3) -0.091(3) 0.107(2) 0.032(8) Uiso 1 1 d . . .
H3 H 0.518(3) 0.067(4) 0.164(2) 0.049(9) Uiso 1 1 d . . .
H4 H 0.490(3) 0.231(4) 0.304(2) 0.053(10) Uiso 1 1 d . . .
H1 H 0.114(3) -0.078(3) 0.1868(19) 0.028(8) Uiso 1 1 d . . .
H6 H 0.163(3) 0.349(3) 0.504(2) 0.029(8) Uiso 1 1 d . . .
H7 H -0.027(3) 0.347(3) 0.584(2) 0.035(8) Uiso 1 1 d . . .
H9 H -0.414(3) 0.189(3) 0.589(2) 0.029(8) Uiso 1 1 d . . .
H10 H -0.402(3) 0.036(3) 0.458(2) 0.034(8) Uiso 1 1 d . . .
H8 H -0.229(3) 0.342(3) 0.649(2) 0.041(9) Uiso 1 1 d . . .
H12 H -0.065(3) -0.075(4) 0.255(2) 0.044(9) Uiso 1 1 d . . .

loop_
_atom_site_aniso_label
_atom_site_aniso_U_11
_atom_site_aniso_U_22
_atom_site_aniso_U_33
_atom_site_aniso_U_23
_atom_site_aniso_U_13
_atom_site_aniso_U_12
C15 0.0287(16) 0.0190(14) 0.0215(14) 0.0046(11) 0.0009(12) 0.0028(11)
C18 0.0325(16) 0.0217(14) 0.0204(15) 0.0025(11) 0.0009(12) 0.0005(12)
C17 0.0279(15) 0.0230(15) 0.0217(14) 0.0036(11) -0.0009(12) 0.0024(12)
C11 0.0300(17) 0.0302(16) 0.0212(15) 0.0036(12) 0.0004(13) -0.0001(13)
C12 0.0312(17) 0.0279(16) 0.0208(15) -0.0020(12) -0.0019(13) 0.0006(13)
C16 0.0289(16) 0.0238(15) 0.0194(14) 0.0026(11) -0.0014(12) 0.0024(12)
C1 0.0350(18) 0.0230(15) 0.0226(15) -0.0010(12) 0.0018(13) -0.0007(13)
C2 0.0381(18) 0.0257(15) 0.0218(14) -0.0021(12) 0.0028(13) 0.0006(13)
C3 0.0356(18) 0.0292(16) 0.0304(17) 0.0019(13) 0.0073(14) 0.0020(13)
C4 0.0330(18) 0.0256(16) 0.0298(17) 0.0040(13) 0.0019(14) -0.0005(13)
C14 0.0289(16) 0.0237(15) 0.0221(15) 0.0024(11) 0.0038(12) -0.0008(12)
C13 0.0278(16) 0.0220(14) 0.0225(14) 0.0055(11) -0.0008(12) 0.0018(12)
C6 0.0336(17) 0.0235(15) 0.0231(15) -0.0009(12) 0.0014(13) -0.0006(13)
C5 0.0315(16) 0.0207(14) 0.0267(16) 0.0013(12) -0.0011(12) -0.0042(12)
C10 0.0295(17) 0.0307(17) 0.0275(16) 0.0042(13) 0.0045(13) 0.0010(13)
C8 0.0377(18) 0.0301(16) 0.0220(15) -0.0011(13) 0.0063(13) 0.0058(14)
C7 0.0374(18) 0.0260(16) 0.0233(16) -0.0019(12) -0.0025(13) 0.0014(13)
C9 0.0349(18) 0.0335(17) 0.0255(16) 0.0039(13) 0.0086(14) 0.0032(13)
F1 0.0342(13) 0.0337(13) 0.0340(13) -0.0074(10) 0.0032(9) -0.0089(10)
F10 0.061(7) 0.063(6) 0.060(6) -0.024(5) 0.010(5) -0.022(5)

loop_
_atom_type_symbol
_atom_type_description
_atom_type_scat_dispersion_real
_atom_type_scat_dispersion_imag
_atom_type_scat_source
C C 0.0033 0.0016 'International Tables Vol C Tables 4.2.6.8 and 6.1.1.4'
H H 0.0000 0.0000 'International Tables Vol C Tables 4.2.6.8 and 6.1.1.4'
F F 0.0171 0.0103 'International Tables Vol C Tables 4.2.6.8 and 6.1.1.4'

loop_
_geom_angle_atom_site_label_1
_geom_angle_atom_site_label_2
_geom_angle_atom_site_label_3
_geom_angle
C16 C15 C6 119.1(2)
C16 C15 C18 120.0(2)
C6 C15 C18 120.9(2)
C7 C18 C17 117.7(3)
C7 C18 C15 123.5(3)
C17 C18 C15 118.8(2)
C10 C17 C18 119.7(3)
C10 C17 C11 120.6(3)
C18 C17 C11 119.7(3)
F10 C11 C12 123.9(6)
F10 C11 C17 115.2(5)
C12 C11 C17 120.7(3)
C11 C12 C16 121.8(3)
C11 C12 H12 118(2)
C16 C12 H12 120(2)
C15 C16 C12 119.0(3)
C15 C16 C13 119.7(2)
C12 C16 C13 121.3(2)
C2 C1 C13 121.3(3)
C2 C1 H1 122.1(16)
C13 C1 H1 116.5(16)
C1 C2 C3 120.8(3)
C1 C2 H2 118.4(16)
C3 C2 H2 120.7(16)
C4 C3 C2 119.7(3)
C4 C3 H3 121.9(17)
C2 C3 H3 118.4(17)
C3 C4 C14 120.1(3)
C3 C4 H4 122(2)
C14 C4 H4 118(2)
C4 C14 C13 120.8(3)
C4 C14 C5 121.8(3)
C13 C14 C5 117.4(2)
C14 C13 C1 117.2(3)
C14 C13 C16 120.0(2)
C1 C13 C16 122.8(3)
C5 C6 C15 120.1(3)
C5 C6 H6 115.8(17)
C15 C6 H6 124.0(17)
C6 C5 F1 119.1(3)
C6 C5 C14 123.7(3)
F1 C5 C14 117.1(2)
C9 C10 C17 121.1(3)
C9 C10 H10 116.7(17)
C17 C10 H10 122.1(17)
C7 C8 C9 120.5(3)
C7 C8 H8 122(2)
C9 C8 H8 118(2)
C8 C7 C18 121.4(3)
C8 C7 H7 111.7(17)
C18 C7 H7 126.3(17)
C10 C9 C8 119.6(3)
C10 C9 H9 120.4(18)
C8 C9 H9 119.9(17)

loop_
_geom_bond_atom_site_label_1
_geom_bond_atom_site_label_2
_geom_bond_distance
C15 C16 1.403(3)
C15 C6 1.438(4)
C15 C18 1.450(4)
C18 C7 1.411(4)
C18 C17 1.412(4)
C17 C10 1.410(4)
C17 C11 1.428(4)
C11 F10 1.145(9)
C11 C12 1.352(4)
C12 C16 1.424(4)
C12 H12 0.91(3)
C16 C13 1.453(4)
C1 C2 1.365(4)
C1 C13 1.418(4)
C1 H1 0.93(3)
C2 C3 1.402(4)
C2 H2 1.01(3)
C3 C4 1.372(4)
C3 H3 1.07(3)
C4 C14 1.410(4)
C4 H4 0.94(3)
C14 C13 1.411(4)
C14 C5 1.427(4)
C6 C5 1.338(4)
C6 H6 0.95(3)
C5 F1 1.342(3)
C10 C9 1.361(4)
C10 H10 0.95(3)
C8 C7 1.367(4)
C8 C9 1.400(4)
C8 H8 0.93(3)
C7 H7 0.98(3)
C9 H9 0.93(3)

loop_
_geom_torsion_atom_site_label_1
_geom_torsion_atom_site_label_2
_geom_torsion_atom_site_label_3
_geom_torsion_atom_site_label_4
_geom_torsion
C16 C15 C18 C7 -179.9(3)
C6 C15 C18 C7 0.8(4)
C16 C15 C18 C17 -0.2(4)
C6 C15 C18 C17 -179.6(2)
C7 C18 C17 C10 -1.1(4)
C15 C18 C17 C10 179.2(2)
C7 C18 C17 C11 -179.4(2)
C15 C18 C17 C11 0.9(4)
C10 C17 C11 F10 4.7(7)
C18 C17 C11 F10 -177.0(6)
C10 C17 C11 C12 -179.4(3)
C18 C17 C11 C12 -1.1(4)
F10 C11 C12 C16 176.1(7)
C17 C11 C12 C16 0.6(4)
C6 C15 C16 C12 179.1(2)
C18 C15 C16 C12 -0.3(4)
C6 C15 C16 C13 -0.6(4)
C18 C15 C16 C13 -179.9(2)
C11 C12 C16 C15 0.1(4)
C11 C12 C16 C13 179.7(3)
C13 C1 C2 C3 0.7(4)
C1 C2 C3 C4 -0.8(4)
C2 C3 C4 C14 0.2(4)
C3 C4 C14 C13 0.5(4)
C3 C4 C14 C5 179.4(3)
C4 C14 C13 C1 -0.6(4)
C5 C14 C13 C1 -179.5(2)
C4 C14 C13 C16 178.2(2)
C5 C14 C13 C16 -0.7(4)
C2 C1 C13 C14 -0.1(4)
C2 C1 C13 C16 -178.8(3)
C15 C16 C13 C14 1.0(4)
C12 C16 C13 C14 -178.6(2)
C15 C16 C13 C1 179.7(2)
C12 C16 C13 C1 0.1(4)
C16 C15 C6 C5 -0.2(4)
C18 C15 C6 C5 179.2(3)
C15 C6 C5 F1 -179.6(2)
C15 C6 C5 C14 0.5(4)
C4 C14 C5 C6 -179.0(3)
C13 C14 C5 C6 0.0(4)
C4 C14 C5 F1 1.1(4)
C13 C14 C5 F1 -180.0(2)
C18 C17 C10 C9 1.0(4)
C11 C17 C10 C9 179.3(3)
C9 C8 C7 C18 -0.6(4)
C17 C18 C7 C8 0.9(4)
C15 C18 C7 C8 -179.4(3)
C17 C10 C9 C8 -0.7(4)
C7 C8 C9 C10 0.5(4)
